data_2021202
loop_
_publ_author_name
'Rajam, Ammaiyappan'
'Muthiah, Packianathan Thomas'
'Butcher, Raymond John'
'Jasinski, Jerry P.'
'Wikaira, Jan'

_publ_section_title
;
 Design of two series of 1:1 cocrystals involving
 4-amino-5-chloro-2,6-dimethylpyrimidine and carboxylic acids
;
_journal_coeditor_code SK3691
_journal_issue 9
_journal_name_full 'Acta Crystallographica Section C'
_journal_page_first
;
;
_journal_paper_doi 10.1107/S2053229618009154
_journal_volume 74
_journal_year 2018
_chemical_formula_iupac 'C6 H8 Cl N3, C7 H6 O2'
_chemical_formula_moiety 'C6 H8 Cl N3, C7 H6 O2'
_chemical_formula_sum 'C13 H14 Cl N3 O2'
_chemical_formula_weight 279.72
_chemical_name_systematic
;
4-Amino-5-chloro-2,6-dimethylpyrimidine--benzoic acid (1/1)
;
_space_group_crystal_system monoclinic
_space_group_IT_number 14
_space_group_name_Hall '-P 2ybc'
_space_group_name_H-M_alt 'P 1 21/c 1'
_symmetry_space_group_name_Hall '-P 2ybc'
_symmetry_space_group_name_H-M 'P 1 21/c 1'
_atom_sites_solution_hydrogens mixed
_audit_creation_method SHELXL-2014/7
_cell_angle_alpha 90
_cell_angle_beta 107.804(5)
_cell_angle_gamma 90
_cell_formula_units_Z 4
_cell_length_a 10.1421(5)
_cell_length_b 10.4218(5)
_cell_length_c 13.2681(6)
_cell_measurement_reflns_used 2966
_cell_measurement_temperature 120(2)
_cell_measurement_theta_max 76.3320
_cell_measurement_theta_min 4.2350
_cell_volume 1335.26(12)
_computing_cell_refinement
;
CrysAlis PRO (Agilent, 2014)
;
_computing_data_collection
;
CrysAlis PRO (Agilent, 2014)
;
_computing_data_reduction
;
CrysAlis PRO (Agilent, 2014)
;
_computing_molecular_graphics
;
SHELXT (Sheldrick, 2008)
;
_computing_publication_material
;
SHELXT (Sheldrick, 2008)
;
_computing_structure_refinement
;
SHELXL2014 (Sheldrick, 2015b)
;
_computing_structure_solution
;
SHELXT (Sheldrick, 2015a)
;
_diffrn_ambient_temperature 120(2)
_diffrn_detector_area_resol_mean 10.6501
_diffrn_measured_fraction_theta_full 0.998
_diffrn_measured_fraction_theta_max 0.984
_diffrn_measurement_device_type 'Agilent SuperNova Dual Source diffractometer with an Atlas detector'
_diffrn_measurement_method '\w scans'
_diffrn_radiation_type CuK\a
_diffrn_radiation_wavelength 1.54184
_diffrn_reflns_av_R_equivalents 0.0288
_diffrn_reflns_limit_h_max 12
_diffrn_reflns_limit_h_min -12
_diffrn_reflns_limit_k_max 12
_diffrn_reflns_limit_k_min -9
_diffrn_reflns_limit_l_max 16
_diffrn_reflns_limit_l_min -16
_diffrn_reflns_number 6087
_diffrn_reflns_theta_full 67.500
_diffrn_reflns_theta_max 76.560
_diffrn_reflns_theta_min 4.579
_exptl_absorpt_coefficient_mu 2.560
_exptl_absorpt_correction_T_max 1.00000
_exptl_absorpt_correction_T_min 0.76268
_exptl_absorpt_correction_type multi-scan
_exptl_absorpt_process_details
;
(CrysAlis PRO; Agilent, 2014)
;
_exptl_crystal_colour colorless
_exptl_crystal_density_diffrn 1.391
_exptl_crystal_description
;
chunk
;
_exptl_crystal_F_000 584
_exptl_crystal_size_max 0.52
_exptl_crystal_size_mid 0.38
_exptl_crystal_size_min 0.24
_refine_diff_density_max 0.330
_refine_diff_density_min -0.440
_refine_ls_extinction_coef 0.0032(7)
_refine_ls_extinction_expression Fc^*^=kFc[1+0.001xFc^2^\l^3^/sin(2\q)]^-1/4^
_refine_ls_extinction_method
;
SHELXL2014 (Sheldrick, 2015b)
;
_refine_ls_goodness_of_fit_ref 1.039
_refine_ls_hydrogen_treatment mixed
_refine_ls_matrix_type full
_refine_ls_number_parameters 187
_refine_ls_number_reflns 2760
_refine_ls_number_restraints 0
_refine_ls_restrained_S_all 1.039
_refine_ls_R_factor_all 0.0432
_refine_ls_R_factor_gt 0.0409
_refine_ls_shift/su_max 0.000
_refine_ls_shift/su_mean 0.000
_refine_ls_structure_factor_coef Fsqd
_refine_ls_weighting_details 'w=1/[\s^2^(Fo^2^)+(0.0793P)^2^+0.3948P] where P=(Fo^2^+2Fc^2^)/3'
_refine_ls_weighting_scheme calc
_refine_ls_wR_factor_gt 0.1147
_refine_ls_wR_factor_ref 0.1179
_reflns_number_gt 2560
_reflns_number_total 2760
_reflns_threshold_expression 'I > 2\s(I)'
_cod_data_source_file sk3691sup1.cif
_cod_data_source_block COCRYSTAL-6
_cod_database_code 2021202
_shelx_space_group_comment
;
The symmetry employed for this shelxl refinement is uniquely defined
by the following loop, which should always be used as a source of
symmetry information in preference to the above space-group names.
They are only intended as comments.
;

loop_
_space_group_symop_operation_xyz
'x, y, z'
'-x, y+1/2, -z+1/2'
'-x, -y, -z'
'x, -y-1/2, z-1/2'

loop_
_atom_site_type_symbol
_atom_site_label
_atom_site_fract_x
_atom_site_fract_y
_atom_site_fract_z
_atom_site_U_iso_or_equiv
_atom_site_adp_type
_atom_site_calc_flag
_atom_site_occupancy
Cl Cl1 0.39577(4) 0.14749(3) 0.34668(3) 0.02536(16) Uani d 1
N N1A 0.54933(13) 0.30904(13) 0.63034(9) 0.0215(3) Uani d 1
C C2A 0.63967(14) 0.38934(15) 0.60876(11) 0.0204(3) Uani d 1
N N3A 0.66375(12) 0.40143(12) 0.51529(9) 0.0201(3) Uani d 1
N N4A 0.61835(15) 0.33300(14) 0.34212(10) 0.0241(3) Uani d 1
H H41 0.682(2) 0.386(2) 0.3405(16) 0.028(5) Uiso d 1
H H42 0.583(2) 0.273(2) 0.2896(17) 0.030(5) Uiso d 1
C C4A 0.59268(15) 0.32453(14) 0.43453(11) 0.0196(3) Uani d 1
C C5A 0.49274(15) 0.23975(14) 0.45181(11) 0.0208(3) Uani d 1
C C6A 0.47284(15) 0.23477(15) 0.54949(12) 0.0214(3) Uani d 1
C C7A 0.72207(17) 0.47425(16) 0.69690(12) 0.0266(3) Uani d 1
H H7AA 0.6936 0.4592 0.7601 0.040 Uiso calc 1
H H7AB 0.7056 0.5643 0.6754 0.040 Uiso calc 1
H H7AC 0.8208 0.4547 0.7127 0.040 Uiso calc 1
C C8A 0.36724(17) 0.14862(16) 0.57215(13) 0.0277(4) Uani d 1
H H8AA 0.3599 0.1683 0.6425 0.042 Uiso calc 1
H H8AB 0.3955 0.0590 0.5701 0.042 Uiso calc 1
H H8AC 0.2772 0.1622 0.5187 0.042 Uiso calc 1
O O1B 0.81428(11) 0.52642(10) 0.33828(8) 0.0236(3) Uani d 1
O O2B 0.84927(12) 0.58025(11) 0.50792(8) 0.0261(3) Uani d 1
H H2B 0.787(3) 0.521(2) 0.5057(18) 0.040(6) Uiso d 1
C C1B 0.96195(14) 0.70251(14) 0.40863(12) 0.0207(3) Uani d 1
C C2B 1.03036(16) 0.77548(16) 0.49703(12) 0.0271(3) Uani d 1
H H2BA 1.0184 0.7568 0.5638 0.032 Uiso calc 1
C C3B 1.11636(19) 0.87588(18) 0.48757(14) 0.0322(4) Uani d 1
H H3BA 1.1636 0.9253 0.5480 0.039 Uiso calc 1
C C4B 1.13303(18) 0.90380(17) 0.38984(14) 0.0307(4) Uani d 1
H H4BA 1.1919 0.9722 0.3835 0.037 Uiso calc 1
C C5B 1.06404(19) 0.83225(18) 0.30168(14) 0.0317(4) Uani d 1
H H5BA 1.0750 0.8521 0.2348 0.038 Uiso calc 1
C C6B 0.97869(17) 0.73133(16) 0.31075(12) 0.0272(3) Uani d 1
H H6BA 0.9318 0.6820 0.2502 0.033 Uiso calc 1
C C7B 0.86845(14) 0.59440(14) 0.41483(11) 0.0200(3) Uani d 1

loop_
_atom_site_aniso_label
_atom_site_aniso_U_11
_atom_site_aniso_U_22
_atom_site_aniso_U_33
_atom_site_aniso_U_12
_atom_site_aniso_U_13
_atom_site_aniso_U_23
Cl1 0.0262(2) 0.0295(2) 0.0204(2) -0.00904(13) 0.00707(15) -0.00331(12)
N1A 0.0225(6) 0.0257(7) 0.0168(6) -0.0013(5) 0.0069(5) 0.0004(5)
C2A 0.0209(7) 0.0233(7) 0.0180(6) 0.0017(6) 0.0073(5) 0.0011(6)
N3A 0.0205(6) 0.0230(6) 0.0175(6) -0.0014(5) 0.0069(5) -0.0008(5)
N4A 0.0270(7) 0.0298(7) 0.0175(6) -0.0099(6) 0.0097(5) -0.0038(5)
C4A 0.0186(6) 0.0226(7) 0.0179(7) 0.0007(5) 0.0061(5) 0.0003(5)
C5A 0.0201(7) 0.0233(7) 0.0190(7) -0.0022(5) 0.0058(5) 0.0001(5)
C6A 0.0199(7) 0.0237(7) 0.0214(7) 0.0003(5) 0.0073(5) 0.0026(6)
C7A 0.0300(8) 0.0303(8) 0.0196(7) -0.0042(6) 0.0079(6) -0.0038(6)
C8A 0.0271(8) 0.0331(9) 0.0255(8) -0.0078(6) 0.0119(7) 0.0017(6)
O1B 0.0252(5) 0.0249(6) 0.0220(5) -0.0050(4) 0.0092(4) -0.0015(4)
O2B 0.0303(6) 0.0296(6) 0.0204(5) -0.0098(5) 0.0109(4) -0.0009(4)
C1B 0.0188(6) 0.0213(7) 0.0226(7) -0.0003(5) 0.0073(5) 0.0020(6)
C2B 0.0296(8) 0.0302(8) 0.0210(7) -0.0069(6) 0.0070(6) -0.0004(6)
C3B 0.0346(9) 0.0332(9) 0.0270(8) -0.0126(7) 0.0068(7) -0.0021(7)
C4B 0.0312(8) 0.0290(8) 0.0330(8) -0.0094(7) 0.0111(7) 0.0014(7)
C5B 0.0375(9) 0.0347(9) 0.0263(8) -0.0102(7) 0.0148(7) 0.0010(7)
C6B 0.0306(8) 0.0303(8) 0.0228(7) -0.0073(7) 0.0113(6) -0.0019(6)
C7B 0.0180(6) 0.0224(7) 0.0203(7) 0.0018(5) 0.0070(5) 0.0020(5)

loop_
_atom_type_symbol
_atom_type_description
_atom_type_scat_dispersion_real
_atom_type_scat_dispersion_imag
_atom_type_scat_source
C C 0.0181 0.0091 'International Tables Vol C Tables 4.2.6.8 and 6.1.1.4'
H H 0.0000 0.0000 'International Tables Vol C Tables 4.2.6.8 and 6.1.1.4'
N N 0.0311 0.0180 'International Tables Vol C Tables 4.2.6.8 and 6.1.1.4'
O O 0.0492 0.0322 'International Tables Vol C Tables 4.2.6.8 and 6.1.1.4'
Cl Cl 0.3639 0.7018 'International Tables Vol C Tables 4.2.6.8 and 6.1.1.4'

loop_
_geom_angle_atom_site_label_1
_geom_angle_atom_site_label_2
_geom_angle_atom_site_label_3
_geom_angle
C2A N1A C6A 116.86(12)
N1A C2A N3A 126.03(14)
N1A C2A C7A 117.24(12)
N3A C2A C7A 116.73(13)
C2A N3A C4A 118.18(12)
C4A N4A H41 115.3(14)
C4A N4A H42 120.6(13)
H41 N4A H42 122.8(19)
N4A C4A N3A 118.82(13)
N4A C4A C5A 122.81(14)
N3A C4A C5A 118.36(13)
C6A C5A C4A 119.74(13)
C6A C5A Cl1 121.90(11)
C4A C5A Cl1 118.34(11)
N1A C6A C5A 120.74(13)
N1A C6A C8A 117.03(13)
C5A C6A C8A 122.23(14)
C2A C7A H7AA 109.5
C2A C7A H7AB 109.5
H7AA C7A H7AB 109.5
C2A C7A H7AC 109.5
H7AA C7A H7AC 109.5
H7AB C7A H7AC 109.5
C6A C8A H8AA 109.5
C6A C8A H8AB 109.5
H8AA C8A H8AB 109.5
C6A C8A H8AC 109.5
H8AA C8A H8AC 109.5
H8AB C8A H8AC 109.5
C7B O2B H2B 111.1(15)
C2B C1B C6B 119.75(14)
C2B C1B C7B 121.87(13)
C6B C1B C7B 118.37(13)
C1B C2B C3B 119.95(15)
C1B C2B H2BA 120.0
C3B C2B H2BA 120.0
C4B C3B C2B 120.00(16)
C4B C3B H3BA 120.0
C2B C3B H3BA 120.0
C5B C4B C3B 120.14(15)
C5B C4B H4BA 119.9
C3B C4B H4BA 119.9
C4B C5B C6B 120.12(15)
C4B C5B H5BA 119.9
C6B C5B H5BA 119.9
C5B C6B C1B 120.02(15)
C5B C6B H6BA 120.0
C1B C6B H6BA 120.0
O1B C7B O2B 123.85(13)
O1B C7B C1B 121.60(13)
O2B C7B C1B 114.54(13)

loop_
_geom_bond_atom_site_label_1
_geom_bond_atom_site_label_2
_geom_bond_distance
Cl1 C5A 1.7316(15)
N1A C2A 1.335(2)
N1A C6A 1.357(2)
C2A N3A 1.3411(18)
C2A C7A 1.500(2)
N3A C4A 1.3557(19)
N4A C4A 1.3320(19)
N4A H41 0.86(2)
N4A H42 0.92(2)
C4A C5A 1.415(2)
C5A C6A 1.372(2)
C6A C8A 1.497(2)
C7A H7AA 0.9800
C7A H7AB 0.9800
C7A H7AC 0.9800
C8A H8AA 0.9800
C8A H8AB 0.9800
C8A H8AC 0.9800
O1B C7B 1.2224(18)
O2B C7B 1.3160(18)
O2B H2B 0.87(3)
C1B C2B 1.392(2)
C1B C6B 1.393(2)
C1B C7B 1.491(2)
C2B C3B 1.392(2)
C2B H2BA 0.9500
C3B C4B 1.389(2)
C3B H3BA 0.9500
C4B C5B 1.383(2)
C4B H4BA 0.9500
C5B C6B 1.391(2)
C5B H5BA 0.9500
C6B H6BA 0.9500

loop_
_geom_hbond_atom_site_label_D
_geom_hbond_atom_site_label_H
_geom_hbond_atom_site_label_A
_geom_hbond_site_symmetry_A
_geom_hbond_distance_DH
_geom_hbond_distance_HA
_geom_hbond_distance_DA
_geom_hbond_angle_DHA
N4A H41 O1B . 0.86(2) 1.99(2) 2.8419(17) 173(2)
N4A H42 N1A 4_565 0.92(2) 2.21(2) 3.0617(18) 153.5(18)
C8A H8AB Cl1 3_656 0.98 2.98 3.8571(18) 149.1
O2B H2B N3A . 0.87(3) 1.80(3) 2.6712(17) 174(2)

loop_
_geom_torsion_atom_site_label_1
_geom_torsion_atom_site_label_2
_geom_torsion_atom_site_label_3
_geom_torsion_atom_site_label_4
_geom_torsion
C6A N1A C2A N3A -1.5(2)
C6A N1A C2A C7A 178.46(13)
N1A C2A N3A C4A -1.2(2)
C7A C2A N3A C4A 178.89(13)
C2A N3A C4A N4A -178.15(14)
C2A N3A C4A C5A 2.7(2)
N4A C4A C5A C6A 179.16(14)
N3A C4A C5A C6A -1.7(2)
N4A C4A C5A Cl1 -2.3(2)
N3A C4A C5A Cl1 176.75(11)
C2A N1A C6A C5A 2.5(2)
C2A N1A C6A C8A -177.49(13)
C4A C5A C6A N1A -0.9(2)
Cl1 C5A C6A N1A -179.35(11)
C4A C5A C6A C8A 179.03(14)
Cl1 C5A C6A C8A 0.6(2)
C6B C1B C2B C3B -0.7(2)
C7B C1B C2B C3B -179.78(15)
C1B C2B C3B C4B 0.5(3)
C2B C3B C4B C5B 0.2(3)
C3B C4B C5B C6B -0.6(3)
C4B C5B C6B C1B 0.3(3)
C2B C1B C6B C5B 0.3(2)
C7B C1B C6B C5B 179.40(15)
C2B C1B C7B O1B -176.15(14)
C6B C1B C7B O1B 4.8(2)
C2B C1B C7B O2B 4.4(2)
C6B C1B C7B O2B -174.61(13)

_cod_database_fobs_code 2021202
